data_1550570
loop_
_publ_author_name
'Saunthwal, Rakesh'
'Cornall, Matthew'
'Abrams, Roman'
'Ward, John'
'Clayden, Jonathan'

_publ_section_title
;
 Connective Synthesis of 5,5-Disubstituted Hydantoins by Tandem
 \a-Amination and \a-Arylation of Silyl Ketene Acetals
;
_journal_name_full 'Chemical Science'
_journal_paper_doi 10.1039/C8SC05263H
_journal_year 2019
_chemical_formula_moiety 'C21 H24 N4 O3'
_chemical_formula_sum 'C21 H24 N4 O3'
_chemical_formula_weight 380.44
_space_group_crystal_system monoclinic
_space_group_IT_number 15
_space_group_name_Hall '-C 2yc'
_space_group_name_H-M_alt 'C 1 2/c 1'
_symmetry_space_group_name_Hall '-C 2yc'
_symmetry_space_group_name_H-M 'C 1 2/c 1'
_atom_sites_solution_hydrogens mixed
_atom_sites_solution_primary dual
_audit_creation_date 2018-05-31
_audit_creation_method
;
Olex2 1.2
(compiled 2018.05.29 svn.r3508 for OlexSys, GUI svn.r5506)
;
_audit_update_record
;
2018-09-12 deposited with the CCDC.
2019-02-04 downloaded from the CCDC.
;
_cell_angle_alpha 90
_cell_angle_beta 92.056(2)
_cell_angle_gamma 90
_cell_formula_units_Z 8
_cell_length_a 22.4783(5)
_cell_length_b 11.4618(2)
_cell_length_c 15.6035(4)
_cell_measurement_reflns_used 4349
_cell_measurement_temperature 100(2)
_cell_measurement_theta_max 27.82
_cell_measurement_theta_min 2.37
_cell_volume 4017.53(15)
_computing_cell_refinement 'SAINT v8.37A (Bruker, 2015)'
_computing_data_collection 'Bruker Apex suite'
_computing_data_reduction 'SAINT v8.37A (Bruker, 2015)'
_computing_molecular_graphics 'Olex2 (Dolomanov et al., 2009)'
_computing_publication_material 'Olex2 (Dolomanov et al., 2009)'
_computing_structure_refinement 'ShelXL (Sheldrick, 2015)'
_computing_structure_solution 'ShelXT (Sheldrick, 2015)'
_diffrn_ambient_temperature 100(2)
_diffrn_detector 'Bruker area detector'
_diffrn_detector_type 'CCD area detector'
_diffrn_measured_fraction_theta_full 1.000
_diffrn_measured_fraction_theta_max 0.998
_diffrn_measurement_device 'Bruker Apex II kappa CCD area detector'
_diffrn_measurement_device_type 'Bruker APEX-II CCD'
_diffrn_measurement_method '\f and \w scans'
_diffrn_radiation_monochromator graphite
_diffrn_radiation_type MoK\a
_diffrn_radiation_wavelength 0.71073
_diffrn_reflns_av_R_equivalents 0.0360
_diffrn_reflns_av_unetI/netI 0.0346
_diffrn_reflns_Laue_measured_fraction_full 1.000
_diffrn_reflns_Laue_measured_fraction_max 0.998
_diffrn_reflns_limit_h_max 29
_diffrn_reflns_limit_h_min -29
_diffrn_reflns_limit_k_max 15
_diffrn_reflns_limit_k_min -15
_diffrn_reflns_limit_l_max 17
_diffrn_reflns_limit_l_min -20
_diffrn_reflns_number 17959
_diffrn_reflns_point_group_measured_fraction_full 1.000
_diffrn_reflns_point_group_measured_fraction_max 0.998
_diffrn_reflns_theta_full 25.242
_diffrn_reflns_theta_max 27.949
_diffrn_reflns_theta_min 1.995
_diffrn_source 'fine-focus sealed tube'
_diffrn_standards_number 0
_exptl_absorpt_coefficient_mu 0.086
_exptl_absorpt_correction_T_max 0.7456
_exptl_absorpt_correction_T_min 0.6264
_exptl_absorpt_correction_type multi-scan
_exptl_absorpt_process_details
'SADABS-2014/5 (Bruker,2014/5) was used for absorption correction. wR2(int) was 0.0590 before and 0.0430 after correction. The Ratio of minimum to maximum transmission is 0.8401. The \l/2 correction factor is Not present.'
_exptl_crystal_colour colourless
_exptl_crystal_colour_primary colourless
_exptl_crystal_density_diffrn 1.258
_exptl_crystal_description block
_exptl_crystal_F_000 1616
_exptl_crystal_size_max 0.561
_exptl_crystal_size_mid 0.292
_exptl_crystal_size_min 0.275
_refine_diff_density_max 0.345
_refine_diff_density_min -0.285
_refine_diff_density_rms 0.047
_refine_ls_extinction_method none
_refine_ls_goodness_of_fit_ref 1.025
_refine_ls_hydrogen_treatment mixed
_refine_ls_matrix_type full
_refine_ls_number_parameters 262
_refine_ls_number_reflns 4827
_refine_ls_number_restraints 0
_refine_ls_restrained_S_all 1.025
_refine_ls_R_factor_all 0.0619
_refine_ls_R_factor_gt 0.0430
_refine_ls_shift/su_max 0.001
_refine_ls_shift/su_mean 0.000
_refine_ls_structure_factor_coef Fsqd
_refine_ls_weighting_details 'w=1/[\s^2^(Fo^2^)+(0.0508P)^2^+3.2786P] where P=(Fo^2^+2Fc^2^)/3'
_refine_ls_weighting_scheme calc
_refine_ls_wR_factor_gt 0.1030
_refine_ls_wR_factor_ref 0.1129
_reflns_Friedel_coverage 0.000
_reflns_number_gt 3669
_reflns_number_total 4827
_reflns_threshold_expression 'I > 2\s(I)'
_cod_data_source_file c8sc05263h2.cif
_cod_data_source_block testm1
_cod_database_code 1550570
_shelx_shelxl_version_number 2017/1
_shelx_space_group_comment
;
The symmetry employed for this shelxl refinement is uniquely defined
by the following loop, which should always be used as a source of
symmetry information in preference to the above space-group names.
They are only intended as comments.
;
_shelx_estimated_absorpt_t_max 0.977
_shelx_estimated_absorpt_t_min 0.953
_olex2_refinement_description
;
1. Fixed Uiso
 At 1.2 times of:
  All C(H) groups
 At 1.5 times of:
  All C(H,H,H) groups
2.a Aromatic/amide H refined with riding coordinates:
 C1(H1), C2(H2), C4(H4), C5(H5), C16(H16), C17(H17), C19(H19), C20(H20)
2.b Idealised Me refined as rotating group:
 C7(H7A,H7B,H7C), C11(H11A,H11B,H11C), C12(H12A,H12B,H12C), C14(H14A,H14B,
 H14C), C21(H21A,H21B,H21C)
;
_olex2_submission_special_instructions 'No special instructions were received'

loop_
_space_group_symop_operation_xyz
'x, y, z'
'-x, y, -z+1/2'
'x+1/2, y+1/2, z'
'-x+1/2, y+1/2, -z+1/2'
'-x, -y, -z'
'x, -y, z-1/2'
'-x+1/2, -y+1/2, -z'
'x+1/2, -y+1/2, z-1/2'

loop_
_atom_site_label
_atom_site_type_symbol
_atom_site_fract_x
_atom_site_fract_y
_atom_site_fract_z
_atom_site_U_iso_or_equiv
_atom_site_adp_type
_atom_site_occupancy
_atom_site_site_symmetry_order
_atom_site_calc_flag
_atom_site_refinement_flags_posn
O1 O 0.19693(5) 0.01096(8) 0.75026(7) 0.0225(2) Uani 1 1 d .
O2 O 0.34965(5) 0.23397(9) 0.86051(7) 0.0226(2) Uani 1 1 d .
O3 O 0.40957(5) 0.14295(8) 0.68303(7) 0.0216(2) Uani 1 1 d .
N1 N 0.26689(6) 0.11765(10) 0.82791(8) 0.0176(3) Uani 1 1 d .
N2 N 0.30365(5) 0.22657(10) 0.72564(7) 0.0147(2) Uani 1 1 d .
N3 N 0.34313(5) 0.29515(10) 0.68201(8) 0.0153(2) Uani 1 1 d .
N4 N 0.44133(6) 0.32457(10) 0.64725(9) 0.0205(3) Uani 1 1 d .
C1 C 0.18633(7) 0.33139(12) 0.71839(9) 0.0175(3) Uani 1 1 d .
H1 H 0.208877 0.339519 0.770713 0.021 Uiso 1 1 calc R
C2 C 0.13764(7) 0.40321(12) 0.70234(9) 0.0188(3) Uani 1 1 d .
H2 H 0.127068 0.459523 0.743796 0.023 Uiso 1 1 calc R
C3 C 0.10400(7) 0.39352(12) 0.62578(10) 0.0216(3) Uani 1 1 d .
C4 C 0.12098(7) 0.31118(14) 0.56652(10) 0.0250(3) Uani 1 1 d .
H4 H 0.098963 0.304261 0.513651 0.030 Uiso 1 1 calc R
C5 C 0.16968(7) 0.23823(13) 0.58279(10) 0.0211(3) Uani 1 1 d .
H5 H 0.180200 0.181919 0.541307 0.025 Uiso 1 1 calc R
C6 C 0.20288(6) 0.24728(11) 0.65909(9) 0.0150(3) Uani 1 1 d .
C7 C 0.05123(8) 0.47266(15) 0.60904(12) 0.0335(4) Uani 1 1 d .
H7A H 0.024847 0.468869 0.657616 0.050 Uiso 1 1 calc GR
H7B H 0.029468 0.447515 0.556718 0.050 Uiso 1 1 calc GR
H7C H 0.065109 0.553018 0.601919 0.050 Uiso 1 1 calc GR
C8 C 0.25438(6) 0.16432(11) 0.68241(9) 0.0144(3) Uani 1 1 d .
C9 C 0.23469(6) 0.08674(12) 0.75597(9) 0.0163(3) Uani 1 1 d .
C10 C 0.31217(6) 0.19830(12) 0.80978(9) 0.0161(3) Uani 1 1 d .
C11 C 0.27457(7) 0.08823(12) 0.60870(9) 0.0205(3) Uani 1 1 d .
H11A H 0.284714 0.137913 0.560242 0.031 Uiso 1 1 calc GR
H11B H 0.242349 0.034946 0.590890 0.031 Uiso 1 1 calc GR
H11C H 0.309616 0.042955 0.627622 0.031 Uiso 1 1 calc GR
C12 C 0.26044(8) 0.06563(14) 0.91220(10) 0.0244(3) Uani 1 1 d .
H12A H 0.218082 0.059171 0.924269 0.037 Uiso 1 1 calc GR
H12B H 0.280373 0.114890 0.955804 0.037 Uiso 1 1 calc GR
H12C H 0.278530 -0.012173 0.913276 0.037 Uiso 1 1 calc GR
C13 C 0.39975(6) 0.24679(12) 0.67241(9) 0.0160(3) Uani 1 1 d .
C14 C 0.50080(7) 0.28133(14) 0.62961(12) 0.0273(4) Uani 1 1 d .
H14A H 0.509519 0.212339 0.664971 0.041 Uiso 1 1 calc GR
H14B H 0.530259 0.342236 0.643175 0.041 Uiso 1 1 calc GR
H14C H 0.502524 0.260424 0.568850 0.041 Uiso 1 1 calc GR
C15 C 0.42840(6) 0.44545(12) 0.62942(10) 0.0181(3) Uani 1 1 d .
C16 C 0.41423(7) 0.48101(13) 0.54608(10) 0.0214(3) Uani 1 1 d .
H16 H 0.412935 0.425588 0.500785 0.026 Uiso 1 1 calc R
C17 C 0.40196(7) 0.59761(13) 0.52901(10) 0.0220(3) Uani 1 1 d .
H17 H 0.391338 0.621051 0.472102 0.026 Uiso 1 1 calc R
C18 C 0.40501(7) 0.68065(12) 0.59416(10) 0.0207(3) Uani 1 1 d .
C19 C 0.42054(7) 0.64437(13) 0.67684(10) 0.0218(3) Uani 1 1 d .
H19 H 0.423603 0.700161 0.721802 0.026 Uiso 1 1 calc R
C20 C 0.43169(7) 0.52718(13) 0.69468(10) 0.0203(3) Uani 1 1 d .
H20 H 0.441575 0.503321 0.751733 0.024 Uiso 1 1 calc R
C21 C 0.39062(8) 0.80730(13) 0.57503(11) 0.0299(4) Uani 1 1 d .
H21A H 0.398758 0.824331 0.515029 0.045 Uiso 1 1 calc GR
H21B H 0.415318 0.857572 0.612604 0.045 Uiso 1 1 calc GR
H21C H 0.348493 0.821950 0.585090 0.045 Uiso 1 1 calc GR
H3 H 0.3392(8) 0.3679(17) 0.6930(12) 0.029(5) Uiso 1 1 d .

loop_
_atom_site_aniso_label
_atom_site_aniso_U_11
_atom_site_aniso_U_22
_atom_site_aniso_U_33
_atom_site_aniso_U_23
_atom_site_aniso_U_13
_atom_site_aniso_U_12
O1 0.0208(5) 0.0142(5) 0.0325(6) 0.0048(4) 0.0019(5) -0.0029(4)
O2 0.0241(6) 0.0236(5) 0.0196(5) -0.0021(4) -0.0043(4) -0.0017(4)
O3 0.0228(6) 0.0125(5) 0.0296(6) 0.0012(4) 0.0037(5) 0.0025(4)
N1 0.0198(6) 0.0163(6) 0.0167(6) 0.0042(5) 0.0023(5) 0.0002(5)
N2 0.0154(6) 0.0141(5) 0.0147(6) 0.0000(4) 0.0016(5) -0.0029(4)
N3 0.0165(6) 0.0098(5) 0.0200(6) 0.0011(5) 0.0051(5) -0.0014(4)
N4 0.0168(6) 0.0145(6) 0.0308(7) 0.0013(5) 0.0079(5) 0.0017(5)
C1 0.0210(7) 0.0148(6) 0.0166(7) 0.0002(5) -0.0007(6) -0.0026(5)
C2 0.0227(8) 0.0126(6) 0.0211(7) 0.0000(5) 0.0026(6) -0.0002(5)
C3 0.0205(8) 0.0169(7) 0.0271(8) 0.0046(6) -0.0023(6) 0.0003(6)
C4 0.0278(9) 0.0248(8) 0.0217(8) -0.0004(6) -0.0075(7) 0.0008(6)
C5 0.0255(8) 0.0198(7) 0.0178(7) -0.0033(6) -0.0021(6) -0.0003(6)
C6 0.0166(7) 0.0114(6) 0.0169(7) 0.0020(5) 0.0013(5) -0.0018(5)
C7 0.0307(9) 0.0290(9) 0.0401(10) 0.0023(8) -0.0074(8) 0.0098(7)
C8 0.0161(7) 0.0116(6) 0.0154(7) 0.0001(5) 0.0007(5) -0.0022(5)
C9 0.0170(7) 0.0120(6) 0.0200(7) 0.0013(5) 0.0034(6) 0.0030(5)
C10 0.0185(7) 0.0130(6) 0.0168(7) -0.0005(5) 0.0015(6) 0.0022(5)
C11 0.0240(8) 0.0174(7) 0.0201(7) -0.0048(6) 0.0022(6) 0.0006(6)
C12 0.0295(9) 0.0248(8) 0.0191(7) 0.0074(6) 0.0044(6) 0.0013(6)
C13 0.0171(7) 0.0148(6) 0.0164(7) -0.0008(5) 0.0024(5) 0.0004(5)
C14 0.0193(8) 0.0227(8) 0.0406(10) 0.0003(7) 0.0103(7) 0.0020(6)
C15 0.0148(7) 0.0137(6) 0.0263(8) 0.0024(6) 0.0058(6) -0.0022(5)
C16 0.0244(8) 0.0192(7) 0.0208(7) -0.0016(6) 0.0043(6) -0.0030(6)
C17 0.0240(8) 0.0219(7) 0.0203(7) 0.0039(6) 0.0025(6) -0.0032(6)
C18 0.0192(7) 0.0174(7) 0.0257(8) 0.0043(6) 0.0047(6) -0.0022(6)
C19 0.0253(8) 0.0176(7) 0.0228(8) -0.0020(6) 0.0017(6) -0.0003(6)
C20 0.0207(7) 0.0203(7) 0.0200(7) 0.0027(6) 0.0018(6) 0.0002(6)
C21 0.0420(10) 0.0182(7) 0.0297(9) 0.0045(6) 0.0036(8) 0.0019(7)

loop_
_atom_type_symbol
_atom_type_description
_atom_type_scat_dispersion_real
_atom_type_scat_dispersion_imag
_atom_type_scat_source
C C 0.0033 0.0016 'International Tables Vol C Tables 4.2.6.8 and 6.1.1.4'
H H 0.0000 0.0000 'International Tables Vol C Tables 4.2.6.8 and 6.1.1.4'
N N 0.0061 0.0033 'International Tables Vol C Tables 4.2.6.8 and 6.1.1.4'
O O 0.0106 0.0060 'International Tables Vol C Tables 4.2.6.8 and 6.1.1.4'

loop_
_geom_angle_atom_site_label_1
_geom_angle_atom_site_label_2
_geom_angle_atom_site_label_3
_geom_angle
C9 N1 C10 111.80(12)
C9 N1 C12 124.85(12)
C10 N1 C12 123.04(12)
N3 N2 C8 122.63(11)
C10 N2 N3 122.71(11)
C10 N2 C8 114.05(11)
N2 N3 C13 115.42(11)
N2 N3 H3 112.5(13)
C13 N3 H3 120.5(13)
C13 N4 C14 118.37(12)
C13 N4 C15 123.38(12)
C15 N4 C14 117.99(12)
C2 C1 H1 119.4
C2 C1 C6 121.21(13)
C6 C1 H1 119.4
C1 C2 H2 119.7
C1 C2 C3 120.53(14)
C3 C2 H2 119.7
C2 C3 C7 119.93(14)
C4 C3 C2 118.18(14)
C4 C3 C7 121.88(14)
C3 C4 H4 119.3
C3 C4 C5 121.39(14)
C5 C4 H4 119.3
C4 C5 H5 119.8
C6 C5 C4 120.45(14)
C6 C5 H5 119.8
C1 C6 C8 119.23(12)
C5 C6 C1 118.23(13)
C5 C6 C8 122.45(12)
C3 C7 H7A 109.5
C3 C7 H7B 109.5
C3 C7 H7C 109.5
H7A C7 H7B 109.5
H7A C7 H7C 109.5
H7B C7 H7C 109.5
N2 C8 C6 111.12(11)
N2 C8 C9 99.92(11)
N2 C8 C11 112.70(12)
C9 C8 C6 107.61(11)
C11 C8 C6 114.74(11)
C11 C8 C9 109.59(11)
O1 C9 N1 126.58(14)
O1 C9 C8 125.48(13)
N1 C9 C8 107.94(12)
O2 C10 N1 125.60(13)
O2 C10 N2 128.60(14)
N2 C10 N1 105.80(12)
C8 C11 H11A 109.5
C8 C11 H11B 109.5
C8 C11 H11C 109.5
H11A C11 H11B 109.5
H11A C11 H11C 109.5
H11B C11 H11C 109.5
N1 C12 H12A 109.5
N1 C12 H12B 109.5
N1 C12 H12C 109.5
H12A C12 H12B 109.5
H12A C12 H12C 109.5
H12B C12 H12C 109.5
O3 C13 N3 122.12(13)
O3 C13 N4 123.75(13)
N4 C13 N3 114.08(12)
N4 C14 H14A 109.5
N4 C14 H14B 109.5
N4 C14 H14C 109.5
H14A C14 H14B 109.5
H14A C14 H14C 109.5
H14B C14 H14C 109.5
C16 C15 N4 120.07(13)
C20 C15 N4 120.25(13)
C20 C15 C16 119.66(13)
C15 C16 H16 120.0
C17 C16 C15 119.96(14)
C17 C16 H16 120.0
C16 C17 H17 119.5
C16 C17 C18 120.91(14)
C18 C17 H17 119.5
C17 C18 C21 120.45(14)
C19 C18 C17 118.54(14)
C19 C18 C21 121.00(14)
C18 C19 H19 119.6
C18 C19 C20 120.81(14)
C20 C19 H19 119.6
C15 C20 C19 120.09(14)
C15 C20 H20 120.0
C19 C20 H20 120.0
C18 C21 H21A 109.5
C18 C21 H21B 109.5
C18 C21 H21C 109.5
H21A C21 H21B 109.5
H21A C21 H21C 109.5
H21B C21 H21C 109.5

loop_
_geom_bond_atom_site_label_1
_geom_bond_atom_site_label_2
_geom_bond_distance
O1 C9 1.2154(17)
O2 C10 1.2065(17)
O3 C13 1.2207(17)
N1 C9 1.3605(18)
N1 C10 1.4112(18)
N1 C12 1.4560(18)
N2 N3 1.3827(16)
N2 C8 1.4619(17)
N2 C10 1.3591(18)
N3 C13 1.4012(18)
N3 H3 0.857(19)
N4 C13 1.3597(18)
N4 C14 1.4611(19)
N4 C15 1.4408(18)
C1 H1 0.9500
C1 C2 1.385(2)
C1 C6 1.3959(19)
C2 H2 0.9500
C2 C3 1.395(2)
C3 C4 1.384(2)
C3 C7 1.509(2)
C4 H4 0.9500
C4 C5 1.394(2)
C5 H5 0.9500
C5 C6 1.386(2)
C6 C8 1.5319(19)
C7 H7A 0.9800
C7 H7B 0.9800
C7 H7C 0.9800
C8 C9 1.5299(19)
C8 C11 1.5254(19)
C11 H11A 0.9800
C11 H11B 0.9800
C11 H11C 0.9800
C12 H12A 0.9800
C12 H12B 0.9800
C12 H12C 0.9800
C14 H14A 0.9800
C14 H14B 0.9800
C14 H14C 0.9800
C15 C16 1.389(2)
C15 C20 1.384(2)
C16 H16 0.9500
C16 C17 1.388(2)
C17 H17 0.9500
C17 C18 1.393(2)
C18 C19 1.388(2)
C18 C21 1.515(2)
C19 H19 0.9500
C19 C20 1.393(2)
C20 H20 0.9500
C21 H21A 0.9800
C21 H21B 0.9800
C21 H21C 0.9800

loop_
_geom_hbond_atom_site_label_D
_geom_hbond_atom_site_label_H
_geom_hbond_atom_site_label_A
_geom_hbond_distance_DH
_geom_hbond_distance_HA
_geom_hbond_distance_DA
_geom_hbond_angle_DHA
_geom_hbond_site_symmetry_A
_geom_hbond_publ_flag
N3 H3 O1 0.857(19) 2.04(2) 2.8486(16) 155.9(18) 4_556 yes

loop_
_geom_torsion_atom_site_label_1
_geom_torsion_atom_site_label_2
_geom_torsion_atom_site_label_3
_geom_torsion_atom_site_label_4
_geom_torsion
N2 N3 C13 O3 16.6(2)
N2 N3 C13 N4 -165.86(12)
N2 C8 C9 O1 -174.24(13)
N2 C8 C9 N1 5.64(14)
N3 N2 C8 C6 -77.41(15)
N3 N2 C8 C9 169.21(11)
N3 N2 C8 C11 52.97(16)
N3 N2 C10 O2 7.4(2)
N3 N2 C10 N1 -173.38(11)
N4 C15 C16 C17 -179.81(14)
N4 C15 C20 C19 178.48(14)
C1 C2 C3 C4 -0.5(2)
C1 C2 C3 C7 -179.76(15)
C1 C6 C8 N2 -42.17(17)
C1 C6 C8 C9 66.27(15)
C1 C6 C8 C11 -171.48(12)
C2 C1 C6 C5 0.8(2)
C2 C1 C6 C8 -175.78(13)
C2 C3 C4 C5 1.0(2)
C3 C4 C5 C6 -0.6(2)
C4 C5 C6 C1 -0.3(2)
C4 C5 C6 C8 176.15(14)
C5 C6 C8 N2 141.39(13)
C5 C6 C8 C9 -110.17(15)
C5 C6 C8 C11 12.08(19)
C6 C1 C2 C3 -0.4(2)
C6 C8 C9 O1 69.71(17)
C6 C8 C9 N1 -110.42(12)
C7 C3 C4 C5 -179.77(16)
C8 N2 N3 C13 -105.42(14)
C8 N2 C10 O2 178.68(14)
C8 N2 C10 N1 -2.12(15)
C9 N1 C10 O2 -174.63(14)
C9 N1 C10 N2 6.14(15)
C10 N1 C9 O1 172.34(14)
C10 N1 C9 C8 -7.53(15)
C10 N2 N3 C13 65.09(17)
C10 N2 C8 C6 111.32(13)
C10 N2 C8 C9 -2.05(14)
C10 N2 C8 C11 -118.29(13)
C11 C8 C9 O1 -55.67(18)
C11 C8 C9 N1 124.20(13)
C12 N1 C9 O1 -1.4(2)
C12 N1 C9 C8 178.73(13)
C12 N1 C10 O2 -0.8(2)
C12 N1 C10 N2 -179.99(12)
C13 N4 C15 C16 -93.98(18)
C13 N4 C15 C20 87.89(18)
C14 N4 C13 O3 1.7(2)
C14 N4 C13 N3 -175.80(13)
C14 N4 C15 C16 80.10(18)
C14 N4 C15 C20 -98.04(17)
C15 N4 C13 O3 175.77(14)
C15 N4 C13 N3 -1.7(2)
C15 C16 C17 C18 1.5(2)
C16 C15 C20 C19 0.3(2)
C16 C17 C18 C19 -0.1(2)
C16 C17 C18 C21 -179.08(15)
C17 C18 C19 C20 -1.3(2)
C18 C19 C20 C15 1.1(2)
C20 C15 C16 C17 -1.7(2)
C21 C18 C19 C20 177.73(15)
